data_4310011
loop_
_publ_author_name
'F. Albert Cotton'
'Carlos A. Murillo'
'Salah E. Stiriba'
'Xiaoping Wang'
'Rongmin Yu'

_publ_section_title
;
Chiral Organometallic Triangles with Rh-Rh Bonds. 2. Compounds Prepared
from Enantiopure cis-Rh2(C6H4PPh2)2(OAc)2(HOAc)2 and Their Catalytic
Potentials
;
_journal_name_full 'Inorganic Chemistry'
_journal_page_first 8223
_journal_page_last 8233
_journal_paper_doi 10.1021/ic051282c
_journal_volume 44
_journal_year 2005
_chemical_formula_moiety 'C119 H106 O18 P6 Rh6, 4(CH4O), 0.5(CH2Cl2)'
_chemical_formula_sum 'C123.5 H123 Cl O22 P6 Rh6'
_chemical_formula_weight 2797.95
_chemical_name_systematic
; 
 ? 
;
_space_group_IT_number 4
_symmetry_cell_setting monoclinic
_symmetry_space_group_name_Hall 'P 2yb'
_symmetry_space_group_name_H-M 'P 1 21 1'
_atom_sites_solution_hydrogens geom
_atom_sites_solution_primary direct
_atom_sites_solution_secondary difmap
_audit_creation_method SHELXL-97
_cell_angle_alpha 90.00
_cell_angle_beta 101.939(14)
_cell_angle_gamma 90.00
_cell_formula_units_Z 2
_cell_length_a 11.180(8)
_cell_length_b 27.89(2)
_cell_length_c 19.279(14)
_cell_measurement_reflns_used 5854
_cell_measurement_theta_max 54.814
_cell_measurement_theta_min 4.675
_cell_volume 5881(7)
_computing_cell_refinement SAINT
_computing_data_collection SMART
_computing_data_reduction SAINT
_computing_molecular_graphics 'SHELXTL (Siemens, 1996)'
_computing_publication_material CIFTAB
_computing_structure_refinement 'SHELXL-97 (Sheldrick, 1997)'
_computing_structure_solution 'SHELXS-97 (Sheldrick, 1990)'
_diffrn_ambient_temperature 213(2)
_diffrn_detector_area_resol_mean 0
_diffrn_measured_fraction_theta_full 0.881
_diffrn_measured_fraction_theta_max 0.881
_diffrn_measurement_device_type 'Bruker SMART 1000'
_diffrn_measurement_method '\w scans'
_diffrn_radiation_monochromator graphite
_diffrn_radiation_source 'Normal-focus sealed tube'
_diffrn_radiation_type MoK\a
_diffrn_radiation_wavelength 0.71073
_diffrn_reflns_av_R_equivalents 0.0485
_diffrn_reflns_av_sigmaI/netI 0.1133
_diffrn_reflns_limit_h_max 9
_diffrn_reflns_limit_h_min -14
_diffrn_reflns_limit_k_max 36
_diffrn_reflns_limit_k_min -36
_diffrn_reflns_limit_l_max 24
_diffrn_reflns_limit_l_min -20
_diffrn_reflns_number 32365
_diffrn_reflns_theta_full 28.28
_diffrn_reflns_theta_max 28.28
_diffrn_reflns_theta_min 1.86
_diffrn_standards_interval_count 0
_diffrn_standards_interval_time 0
_diffrn_standards_number 0
_exptl_absorpt_coefficient_mu 0.996
_exptl_absorpt_correction_T_max 0.9804
_exptl_absorpt_correction_T_min 0.5772
_exptl_absorpt_correction_type multi-scan
_exptl_absorpt_process_details sadabs
_exptl_crystal_colour purple
_exptl_crystal_density_diffrn 1.580
_exptl_crystal_density_method 'not measured'
_exptl_crystal_description needle
_exptl_crystal_F_000 2834
_exptl_crystal_size_max 0.62
_exptl_crystal_size_mid 0.12
_exptl_crystal_size_min 0.02
_refine_diff_density_max 1.014
_refine_diff_density_min -0.735
_refine_diff_density_rms 0.142
_refine_ls_abs_structure_details 'Flack H D (1983), Acta Cryst. A39, 876-881'
_refine_ls_abs_structure_Flack -0.01(2)
_refine_ls_extinction_method none
_refine_ls_goodness_of_fit_ref 0.984
_refine_ls_hydrogen_treatment noref
_refine_ls_matrix_type full
_refine_ls_number_parameters 1445
_refine_ls_number_reflns 23491
_refine_ls_number_restraints 1
_refine_ls_restrained_S_all 0.984
_refine_ls_R_factor_all 0.0927
_refine_ls_R_factor_gt 0.0556
_refine_ls_shift/su_max 0.004
_refine_ls_shift/su_mean 0.000
_refine_ls_structure_factor_coef Fsqd
_refine_ls_weighting_details 'calc w=1/[\s^2^(Fo^2^)+(0.0429P)^2^+0.0000P] where P=(Fo^2^+2Fc^2^)/3'
_refine_ls_weighting_scheme calc
_refine_ls_wR_factor_gt 0.0962
_refine_ls_wR_factor_ref 0.1084
_reflns_number_gt 17502
_reflns_number_total 23491
_reflns_threshold_expression >2sigma(I)
_cod_data_source_file ic051282csi20050729_010330_08.cif
_cod_data_source_block SSS-Rh6(C18H14P)6(C2O4)3(CH3OH)5(H2O)
_cod_original_formula_sum 'C123.50 H123 Cl O22 P6 Rh6'
_cod_database_code 4310011

loop_
_symmetry_equiv_pos_as_xyz
'x, y, z'
'-x, y+1/2, -z'

loop_
_atom_site_label
_atom_site_type_symbol
_atom_site_fract_x
_atom_site_fract_y
_atom_site_fract_z
_atom_site_U_iso_or_equiv
_atom_site_adp_type
_atom_site_occupancy
_atom_site_symmetry_multiplicity
_atom_site_calc_flag
_atom_site_refinement_flags
_atom_site_disorder_assembly
_atom_site_disorder_group
Rh1 Rh 0.54339(5) 0.61091(2) 0.53715(3) 0.01867(12) Uani 1 1 d . . .
Rh2 Rh 0.33159(5) 0.60886(2) 0.56465(2) 0.01817(12) Uani 1 1 d . . .
Rh3 Rh 0.34096(5) 0.49667(2) 0.21555(3) 0.01876(12) Uani 1 1 d . . .
Rh4 Rh 0.13018(4) 0.49330(2) 0.24581(3) 0.01730(11) Uani 1 1 d . . .
Rh5 Rh 0.30122(5) 0.743313(19) 0.23637(3) 0.01781(12) Uani 1 1 d . . .
Rh6 Rh 0.08635(5) 0.729593(19) 0.25666(3) 0.01675(12) Uani 1 1 d . . .
P1 P 0.58707(17) 0.67205(7) 0.60970(10) 0.0219(4) Uani 1 1 d . . .
P2 P 0.39229(18) 0.54952(7) 0.64029(10) 0.0246(4) Uani 1 1 d . . .
P3 P 0.37881(17) 0.42223(7) 0.25264(10) 0.0225(4) Uani 1 1 d . . .
P4 P 0.05274(17) 0.46076(7) 0.14198(10) 0.0231(4) Uani 1 1 d . . .
P5 P 0.22395(17) 0.77630(7) 0.13276(9) 0.0210(4) Uani 1 1 d . . .
P6 P 0.09241(17) 0.79909(7) 0.31169(10) 0.0198(4) Uani 1 1 d . . .
O1 O 0.4838(4) 0.55584(17) 0.4590(2) 0.0215(11) Uani 1 1 d . . .
O2 O 0.2876(4) 0.56639(18) 0.4684(2) 0.0222(11) Uani 1 1 d . . .
O3 O 0.3988(4) 0.52697(18) 0.3215(2) 0.0228(11) Uani 1 1 d . . .
O4 O 0.2102(4) 0.52229(18) 0.3464(2) 0.0227(11) Uani 1 1 d . . .
O5 O 0.4545(4) 0.65300(18) 0.4455(2) 0.0230(11) Uani 1 1 d . . .
O6 O 0.2831(4) 0.66505(18) 0.4883(2) 0.0231(11) Uani 1 1 d . . .
O7 O 0.3657(4) 0.71378(18) 0.3401(2) 0.0221(11) Uani 1 1 d . . .
O8 O 0.1767(4) 0.69237(18) 0.3526(2) 0.0228(11) Uani 1 1 d . . .
O9 O 0.2995(4) 0.57034(19) 0.1859(3) 0.0261(12) Uani 1 1 d . . .
O10 O 0.1112(4) 0.56769(18) 0.2104(3) 0.0256(12) Uani 1 1 d . . .
O11 O 0.2949(4) 0.66707(18) 0.2029(3) 0.0236(11) Uani 1 1 d . . .
O12 O 0.0940(4) 0.66107(17) 0.2067(3) 0.0216(11) Uani 1 1 d . . .
O13 O 0.7083(5) 0.6131(2) 0.4747(3) 0.0360(13) Uani 1 1 d . . .
O14 O 0.1181(5) 0.6011(2) 0.5544(3) 0.0343(13) Uani 1 1 d . . .
O15 O 0.5335(5) 0.5149(2) 0.1965(3) 0.0401(15) Uani 1 1 d . . .
O16 O -0.0510(4) 0.5137(2) 0.2849(3) 0.0314(13) Uani 1 1 d . . .
O17 O 0.5112(5) 0.7355(2) 0.2381(3) 0.0381(14) Uani 1 1 d . . .
O18 O -0.0912(4) 0.6967(2) 0.2843(3) 0.0285(12) Uani 1 1 d . . .
C1 C 0.4735(7) 0.6814(3) 0.6640(4) 0.0256(17) Uani 1 1 d . . .
C2 C 0.3647(7) 0.6546(3) 0.6455(3) 0.0238(16) Uani 1 1 d . . .
C3 C 0.2744(7) 0.6661(3) 0.6854(4) 0.0300(18) Uani 1 1 d . . .
H3A H 0.2000 0.6492 0.6756 0.036 Uiso 1 1 calc R . .
C4 C 0.2911(8) 0.7010(3) 0.7379(4) 0.0345(19) Uani 1 1 d . . .
H4A H 0.2276 0.7081 0.7615 0.041 Uiso 1 1 calc R . .
C5 C 0.4015(8) 0.7254(3) 0.7555(4) 0.040(2) Uani 1 1 d . . .
H5A H 0.4146 0.7483 0.7920 0.048 Uiso 1 1 calc R . .
C6 C 0.4923(8) 0.7154(3) 0.7182(4) 0.040(2) Uani 1 1 d . . .
H6A H 0.5673 0.7318 0.7296 0.048 Uiso 1 1 calc R . .
C7 C 0.7342(7) 0.6745(3) 0.6740(4) 0.0321(19) Uani 1 1 d . . .
C8 C 0.7487(8) 0.6470(4) 0.7352(4) 0.047(2) Uani 1 1 d . . .
H8A H 0.6839 0.6275 0.7427 0.056 Uiso 1 1 calc R . .
C9 C 0.8580(10) 0.6479(4) 0.7860(5) 0.061(3) Uani 1 1 d . . .
H9A H 0.8678 0.6283 0.8265 0.073 Uiso 1 1 calc R . .
C10 C 0.9521(10) 0.6780(5) 0.7757(6) 0.086(5) Uani 1 1 d . . .
H10A H 1.0247 0.6800 0.8103 0.103 Uiso 1 1 calc R . .
C11 C 0.9386(9) 0.7039(4) 0.7165(6) 0.072(4) Uani 1 1 d . . .
H11A H 1.0046 0.7225 0.7089 0.086 Uiso 1 1 calc R . .
C12 C 0.8296(8) 0.7042(4) 0.6654(5) 0.051(3) Uani 1 1 d . . .
H12A H 0.8211 0.7244 0.6256 0.061 Uiso 1 1 calc R . .
C13 C 0.5849(6) 0.7265(3) 0.5568(4) 0.0258(16) Uani 1 1 d . . .
C14 C 0.5126(7) 0.7661(3) 0.5656(4) 0.0322(18) Uani 1 1 d . . .
H14A H 0.4696 0.7670 0.6027 0.039 Uiso 1 1 calc R . .
C15 C 0.5058(8) 0.8036(3) 0.5189(5) 0.051(3) Uani 1 1 d . . .
H15A H 0.4557 0.8299 0.5239 0.061 Uiso 1 1 calc R . .
C16 C 0.5692(9) 0.8042(3) 0.4655(5) 0.050(3) Uani 1 1 d . . .
H16A H 0.5640 0.8308 0.4351 0.060 Uiso 1 1 calc R . .
C17 C 0.6421(8) 0.7646(3) 0.4566(4) 0.043(2) Uani 1 1 d . . .
H17A H 0.6842 0.7639 0.4191 0.051 Uiso 1 1 calc R . .
C18 C 0.6509(7) 0.7276(3) 0.5028(4) 0.0333(18) Uani 1 1 d . . .
H18A H 0.7031 0.7019 0.4983 0.040 Uiso 1 1 calc R . .
C19 C 0.5561(7) 0.5410(3) 0.6576(4) 0.0274(17) Uani 1 1 d . . .
C20 C 0.6232(7) 0.5686(3) 0.6152(4) 0.0288(18) Uani 1 1 d . . .
C21 C 0.7514(7) 0.5598(3) 0.6282(4) 0.0347(19) Uani 1 1 d . . .
H21A H 0.7988 0.5773 0.6020 0.042 Uiso 1 1 calc R . .
C22 C 0.8099(8) 0.5268(3) 0.6774(5) 0.046(2) Uani 1 1 d . . .
H22A H 0.8949 0.5222 0.6843 0.055 Uiso 1 1 calc R . .
C23 C 0.7408(8) 0.5003(3) 0.7167(4) 0.046(2) Uani 1 1 d . . .
H23A H 0.7796 0.4780 0.7504 0.055 Uiso 1 1 calc R . .
C24 C 0.6157(8) 0.5069(3) 0.7062(4) 0.036(2) Uani 1 1 d . . .
H24A H 0.5700 0.4882 0.7320 0.043 Uiso 1 1 calc R . .
C25 C 0.3450(8) 0.5536(3) 0.7263(4) 0.0312(18) Uani 1 1 d . . .
C26 C 0.2205(8) 0.5567(3) 0.7262(5) 0.040(2) Uani 1 1 d . . .
H26A H 0.1647 0.5575 0.6825 0.048 Uiso 1 1 calc R . .
C27 C 0.1755(10) 0.5587(3) 0.7884(5) 0.053(3) Uani 1 1 d . . .
H27A H 0.0910 0.5597 0.7871 0.064 Uiso 1 1 calc R . .
C28 C 0.2604(12) 0.5590(4) 0.8526(5) 0.062(3) Uani 1 1 d . . .
H28A H 0.2330 0.5597 0.8956 0.074 Uiso 1 1 calc R . .
C29 C 0.3828(11) 0.5584(4) 0.8537(5) 0.064(3) Uani 1 1 d . . .
H29A H 0.4389 0.5599 0.8973 0.076 Uiso 1 1 calc R . .
C30 C 0.4258(9) 0.5555(3) 0.7906(4) 0.044(2) Uani 1 1 d . . .
H30A H 0.5104 0.5549 0.7922 0.053 Uiso 1 1 calc R . .
C31 C 0.3331(6) 0.4909(3) 0.6063(3) 0.0249(15) Uani 1 1 d . . .
C32 C 0.3808(7) 0.4705(3) 0.5512(4) 0.0294(17) Uani 1 1 d . . .
H32A H 0.4456 0.4859 0.5359 0.035 Uiso 1 1 calc R . .
C33 C 0.3348(8) 0.4290(3) 0.5196(4) 0.0343(19) Uani 1 1 d . . .
H33A H 0.3657 0.4165 0.4816 0.041 Uiso 1 1 calc R . .
C34 C 0.2437(8) 0.4055(3) 0.5433(4) 0.038(2) Uani 1 1 d . . .
H34A H 0.2123 0.3767 0.5214 0.046 Uiso 1 1 calc R . .
C35 C 0.1977(8) 0.4234(3) 0.5987(4) 0.036(2) Uani 1 1 d . . .
H35A H 0.1362 0.4067 0.6153 0.044 Uiso 1 1 calc R . .
C36 C 0.2420(8) 0.4658(3) 0.6297(4) 0.0351(19) Uani 1 1 d . . .
H36A H 0.2101 0.4781 0.6675 0.042 Uiso 1 1 calc R . .
C37 C 0.2608(7) 0.4014(3) 0.2962(4) 0.0218(15) Uani 1 1 d . . .
C38 C 0.1541(6) 0.4290(3) 0.2913(4) 0.0233(16) Uani 1 1 d . . .
C39 C 0.0639(7) 0.4108(3) 0.3262(4) 0.0311(18) Uani 1 1 d . . .
H39A H -0.0094 0.4280 0.3228 0.037 Uiso 1 1 calc R . .
C40 C 0.0797(7) 0.3694(3) 0.3644(4) 0.0350(19) Uani 1 1 d . . .
H40A H 0.0184 0.3587 0.3875 0.042 Uiso 1 1 calc R . .
C41 C 0.1862(8) 0.3431(3) 0.3692(4) 0.038(2) Uani 1 1 d . . .
H41A H 0.1974 0.3145 0.3956 0.046 Uiso 1 1 calc R . .
C42 C 0.2753(7) 0.3588(3) 0.3352(4) 0.0332(19) Uani 1 1 d . . .
H42A H 0.3471 0.3406 0.3383 0.040 Uiso 1 1 calc R . .
C43 C 0.3952(7) 0.3776(3) 0.1862(4) 0.0291(18) Uani 1 1 d . . .
C44 C 0.3280(8) 0.3355(3) 0.1774(4) 0.039(2) Uani 1 1 d . . .
H44A H 0.2694 0.3294 0.2049 0.047 Uiso 1 1 calc R . .
C45 C 0.3483(9) 0.3023(4) 0.1274(5) 0.050(3) Uani 1 1 d . . .
H45A H 0.3033 0.2736 0.1214 0.060 Uiso 1 1 calc R . .
C46 C 0.4346(10) 0.3111(4) 0.0861(5) 0.056(3) Uani 1 1 d . . .
H46A H 0.4473 0.2882 0.0526 0.067 Uiso 1 1 calc R . .
C47 C 0.5009(9) 0.3525(4) 0.0936(4) 0.049(3) Uani 1 1 d . . .
H47A H 0.5587 0.3585 0.0656 0.058 Uiso 1 1 calc R . .
C48 C 0.4804(8) 0.3852(3) 0.1438(4) 0.042(2) Uani 1 1 d . . .
H48A H 0.5258 0.4138 0.1495 0.050 Uiso 1 1 calc R . .
C49 C 0.5211(7) 0.4110(3) 0.3194(3) 0.0263(17) Uani 1 1 d . . .
C50 C 0.5991(8) 0.3729(3) 0.3130(4) 0.042(2) Uani 1 1 d . . .
H50A H 0.5805 0.3525 0.2735 0.050 Uiso 1 1 calc R . .
C51 C 0.7036(9) 0.3650(4) 0.3643(5) 0.062(3) Uani 1 1 d . . .
H51A H 0.7557 0.3395 0.3585 0.074 Uiso 1 1 calc R . .
C52 C 0.7327(8) 0.3932(4) 0.4234(5) 0.054(3) Uani 1 1 d . . .
H52A H 0.8048 0.3876 0.4573 0.065 Uiso 1 1 calc R . .
C53 C 0.6547(9) 0.4304(4) 0.4326(5) 0.053(3) Uani 1 1 d . . .
H53A H 0.6716 0.4496 0.4735 0.063 Uiso 1 1 calc R . .
C54 C 0.5497(8) 0.4386(3) 0.3793(4) 0.041(2) Uani 1 1 d . . .
H54A H 0.4973 0.4639 0.3850 0.050 Uiso 1 1 calc R . .
C55 C 0.1668(6) 0.4549(3) 0.0879(4) 0.0243(16) Uani 1 1 d . . .
C56 C 0.2829(6) 0.4727(3) 0.1149(3) 0.0216(15) Uani 1 1 d . . .
C57 C 0.3625(7) 0.4772(3) 0.0659(4) 0.0287(17) Uani 1 1 d . . .
H57A H 0.4402 0.4911 0.0810 0.034 Uiso 1 1 calc R . .
C58 C 0.3270(8) 0.4617(4) -0.0034(4) 0.043(2) Uani 1 1 d . . .
H58A H 0.3812 0.4655 -0.0343 0.052 Uiso 1 1 calc R . .
C59 C 0.2146(8) 0.4407(3) -0.0288(4) 0.041(2) Uani 1 1 d . . .
H59A H 0.1941 0.4283 -0.0751 0.049 Uiso 1 1 calc R . .
C60 C 0.1324(8) 0.4384(3) 0.0167(4) 0.035(2) Uani 1 1 d . . .
H60A H 0.0536 0.4260 0.0001 0.042 Uiso 1 1 calc R . .
C61 C -0.0647(7) 0.4956(3) 0.0819(4) 0.0313(17) Uani 1 1 d . . .
C62 C -0.0228(9) 0.5335(4) 0.0455(5) 0.048(2) Uani 1 1 d . . .
H62A H 0.0609 0.5411 0.0543 0.058 Uiso 1 1 calc R . .
C63 C -0.1074(11) 0.5604(4) -0.0046(5) 0.067(3) Uani 1 1 d . . .
H63A H -0.0796 0.5857 -0.0294 0.080 Uiso 1 1 calc R . .
C64 C -0.2310(12) 0.5496(4) -0.0172(6) 0.068(4) Uani 1 1 d . . .
H64A H -0.2869 0.5673 -0.0506 0.082 Uiso 1 1 calc R . .
C65 C -0.2701(10) 0.5140(4) 0.0181(6) 0.066(3) Uani 1 1 d . . .
H65A H -0.3541 0.5069 0.0096 0.079 Uiso 1 1 calc R . .
C66 C -0.1892(8) 0.4868(4) 0.0676(5) 0.049(2) Uani 1 1 d . . .
H66A H -0.2200 0.4619 0.0918 0.059 Uiso 1 1 calc R . .
C67 C -0.0207(7) 0.4031(3) 0.1450(4) 0.0306(18) Uani 1 1 d . . .
C68 C -0.1185(7) 0.3994(3) 0.1812(4) 0.042(2) Uani 1 1 d . . .
H68A H -0.1478 0.4271 0.1999 0.050 Uiso 1 1 calc R . .
C69 C -0.1714(9) 0.3554(4) 0.1894(5) 0.057(3) Uani 1 1 d . . .
H69A H -0.2370 0.3531 0.2129 0.068 Uiso 1 1 calc R . .
C70 C -0.1267(10) 0.3154(4) 0.1630(5) 0.060(3) Uani 1 1 d . . .
H70A H -0.1629 0.2856 0.1683 0.071 Uiso 1 1 calc R . .
C71 C -0.0297(10) 0.3172(4) 0.1285(5) 0.055(3) Uani 1 1 d . . .
H71A H -0.0006 0.2890 0.1112 0.066 Uiso 1 1 calc R . .
C72 C 0.0239(8) 0.3608(3) 0.1197(4) 0.035(2) Uani 1 1 d . . .
H72A H 0.0903 0.3622 0.0968 0.043 Uiso 1 1 calc R . .
C73 C 0.0600(6) 0.7833(3) 0.1185(4) 0.0220(15) Uani 1 1 d . . .
C74 C 0.0005(6) 0.7603(3) 0.1658(3) 0.0216(15) Uani 1 1 d . . .
C75 C -0.1292(7) 0.7594(3) 0.1480(4) 0.0299(18) Uani 1 1 d . . .
H75A H -0.1723 0.7425 0.1772 0.036 Uiso 1 1 calc R . .
C76 C -0.1941(7) 0.7831(3) 0.0878(4) 0.038(2) Uani 1 1 d . . .
H76A H -0.2800 0.7831 0.0786 0.045 Uiso 1 1 calc R . .
C77 C -0.1335(7) 0.8065(3) 0.0416(4) 0.041(2) Uani 1 1 d . . .
H77A H -0.1774 0.8225 0.0014 0.050 Uiso 1 1 calc R . .
C78 C -0.0064(7) 0.8056(3) 0.0562(4) 0.0319(19) Uani 1 1 d . . .
H78A H 0.0361 0.8200 0.0244 0.038 Uiso 1 1 calc R . .
C79 C 0.2360(6) 0.7404(3) 0.0529(3) 0.0269(17) Uani 1 1 d . . .
C80 C 0.1697(8) 0.6984(3) 0.0425(4) 0.037(2) Uani 1 1 d . . .
H80A H 0.1210 0.6896 0.0748 0.044 Uiso 1 1 calc R . .
C81 C 0.1741(9) 0.6694(3) -0.0144(5) 0.048(2) Uani 1 1 d . . .
H81A H 0.1294 0.6406 -0.0207 0.057 Uiso 1 1 calc R . .
C82 C 0.2457(8) 0.6827(4) -0.0632(4) 0.044(2) Uani 1 1 d . . .
H82A H 0.2491 0.6628 -0.1020 0.053 Uiso 1 1 calc R . .
C83 C 0.3095(8) 0.7242(4) -0.0546(4) 0.042(2) Uani 1 1 d . . .
H83A H 0.3571 0.7331 -0.0874 0.051 Uiso 1 1 calc R . .
C84 C 0.3046(8) 0.7533(3) 0.0024(4) 0.038(2) Uani 1 1 d . . .
H84A H 0.3482 0.7823 0.0077 0.045 Uiso 1 1 calc R . .
C85 C 0.2870(7) 0.8352(3) 0.1175(3) 0.0237(16) Uani 1 1 d . . .
C86 C 0.4107(7) 0.8385(3) 0.1121(4) 0.037(2) Uani 1 1 d . . .
H86A H 0.4571 0.8104 0.1120 0.045 Uiso 1 1 calc R . .
C87 C 0.4641(9) 0.8828(4) 0.1070(5) 0.045(2) Uani 1 1 d . . .
H87A H 0.5463 0.8848 0.1028 0.054 Uiso 1 1 calc R . .
C88 C 0.3972(11) 0.9231(4) 0.1080(5) 0.059(3) Uani 1 1 d . . .
H88A H 0.4327 0.9533 0.1042 0.071 Uiso 1 1 calc R . .
C89 C 0.2755(10) 0.9199(4) 0.1146(5) 0.059(3) Uani 1 1 d . . .
H89A H 0.2300 0.9481 0.1156 0.071 Uiso 1 1 calc R . .
C90 C 0.2218(8) 0.8768(3) 0.1195(4) 0.039(2) Uani 1 1 d . . .
H90A H 0.1398 0.8753 0.1242 0.047 Uiso 1 1 calc R . .
C91 C 0.2373(6) 0.8287(3) 0.3175(4) 0.0206(15) Uani 1 1 d . . .
C92 C 0.3215(6) 0.8079(3) 0.2802(4) 0.0217(16) Uani 1 1 d . . .
C93 C 0.4320(7) 0.8342(3) 0.2826(4) 0.0266(17) Uani 1 1 d . . .
H93A H 0.4901 0.8226 0.2578 0.032 Uiso 1 1 calc R . .
C94 C 0.4550(7) 0.8760(3) 0.3205(4) 0.0314(18) Uani 1 1 d . . .
H94A H 0.5281 0.8926 0.3203 0.038 Uiso 1 1 calc R . .
C95 C 0.3744(7) 0.8941(3) 0.3584(4) 0.0327(18) Uani 1 1 d . . .
H95A H 0.3931 0.9225 0.3847 0.039 Uiso 1 1 calc R . .
C96 C 0.2648(7) 0.8704(3) 0.3577(4) 0.0268(17) Uani 1 1 d . . .
H96A H 0.2095 0.8823 0.3841 0.032 Uiso 1 1 calc R . .
C97 C -0.0262(6) 0.8435(3) 0.2743(4) 0.0250(16) Uani 1 1 d . . .
C98 C -0.1495(6) 0.8309(3) 0.2657(4) 0.0289(17) Uani 1 1 d . . .
H98A H -0.1703 0.8001 0.2792 0.035 Uiso 1 1 calc R . .
C99 C -0.2407(8) 0.8627(4) 0.2378(4) 0.042(2) Uani 1 1 d . . .
H99A H -0.3232 0.8536 0.2324 0.050 Uiso 1 1 calc R . .
C100 C -0.2111(8) 0.9075(4) 0.2179(4) 0.045(2) Uani 1 1 d . . .
H10B H -0.2729 0.9296 0.1992 0.053 Uiso 1 1 calc R . .
C101 C -0.0894(8) 0.9200(3) 0.2257(4) 0.037(2) Uani 1 1 d . . .
H10C H -0.0689 0.9507 0.2116 0.045 Uiso 1 1 calc R . .
C102 C 0.0032(7) 0.8881(3) 0.2540(4) 0.0300(17) Uani 1 1 d . . .
H10D H 0.0856 0.8971 0.2590 0.036 Uiso 1 1 calc R . .
C103 C 0.0798(7) 0.7933(2) 0.4056(3) 0.0212(15) Uani 1 1 d . . .
C104 C 0.1823(7) 0.7776(3) 0.4542(4) 0.0312(18) Uani 1 1 d . . .
H10E H 0.2572 0.7744 0.4398 0.037 Uiso 1 1 calc R . .
C105 C 0.1760(8) 0.7664(3) 0.5237(4) 0.0332(19) Uani 1 1 d . . .
H10F H 0.2452 0.7546 0.5554 0.040 Uiso 1 1 calc R . .
C106 C 0.0668(8) 0.7727(3) 0.5458(4) 0.0325(19) Uani 1 1 d . . .
H10G H 0.0624 0.7659 0.5930 0.039 Uiso 1 1 calc R . .
C107 C -0.0355(8) 0.7888(3) 0.4990(4) 0.037(2) Uani 1 1 d . . .
H10H H -0.1098 0.7923 0.5141 0.044 Uiso 1 1 calc R . .
C108 C -0.0292(7) 0.8000(3) 0.4290(4) 0.0303(18) Uani 1 1 d . . .
H10I H -0.0985 0.8121 0.3978 0.036 Uiso 1 1 calc R . .
C109 C 0.3711(6) 0.5537(2) 0.4366(3) 0.0161(14) Uani 1 1 d . . .
C110 C 0.3226(6) 0.5322(2) 0.3612(3) 0.0185(15) Uani 1 1 d . . .
C111 C 0.3473(6) 0.6685(3) 0.4421(4) 0.0201(15) Uani 1 1 d . . .
C112 C 0.2905(6) 0.6941(3) 0.3719(4) 0.0200(15) Uani 1 1 d . . .
C113 C 0.2028(7) 0.5898(3) 0.1983(4) 0.0230(16) Uani 1 1 d . . .
C114 C 0.1962(6) 0.6447(3) 0.2028(3) 0.0199(15) Uani 1 1 d . . .
C201 C 0.7514(8) 0.5694(3) 0.4490(5) 0.047(2) Uani 1 1 d . . .
H20A H 0.8178 0.5766 0.4252 0.071 Uiso 1 1 calc R . .
H20B H 0.6852 0.5542 0.4158 0.071 Uiso 1 1 calc R . .
H20C H 0.7804 0.5480 0.4885 0.071 Uiso 1 1 calc R . .
C202 C 0.0407(8) 0.6423(4) 0.5396(5) 0.050(3) Uani 1 1 d . . .
H20D H -0.0437 0.6329 0.5368 0.075 Uiso 1 1 calc R . .
H20E H 0.0493 0.6563 0.4948 0.075 Uiso 1 1 calc R . .
H20F H 0.0642 0.6658 0.5772 0.075 Uiso 1 1 calc R . .
C203 C 0.6464(8) 0.5101(4) 0.2451(5) 0.054(3) Uani 1 1 d . . .
H20G H 0.7124 0.5199 0.2226 0.081 Uiso 1 1 calc R . .
H20H H 0.6581 0.4770 0.2601 0.081 Uiso 1 1 calc R . .
H20I H 0.6461 0.5303 0.2861 0.081 Uiso 1 1 calc R . .
C205 C 0.5537(9) 0.7153(4) 0.1781(5) 0.056(3) Uani 1 1 d . . .
H20J H 0.6424 0.7149 0.1882 0.084 Uiso 1 1 calc R . .
H20K H 0.5241 0.7347 0.1363 0.084 Uiso 1 1 calc R . .
H20L H 0.5230 0.6828 0.1696 0.084 Uiso 1 1 calc R . .
C206 C -0.0914(8) 0.6840(4) 0.3563(4) 0.045(2) Uani 1 1 d . . .
H20M H -0.1709 0.6713 0.3593 0.068 Uiso 1 1 calc R . .
H20N H -0.0741 0.7122 0.3861 0.068 Uiso 1 1 calc R . .
H20O H -0.0293 0.6598 0.3722 0.068 Uiso 1 1 calc R . .
O1S O 0.4918(5) 0.5999(2) 0.1315(3) 0.0491(17) Uani 1 1 d . . .
O2S O 0.0372(5) 0.5404(3) 0.4319(3) 0.0484(16) Uani 1 1 d . . .
O3S O 0.6012(5) 0.6673(2) 0.3489(3) 0.0364(14) Uani 1 1 d . . .
O4S O 0.8891(4) 0.6069(2) 0.2257(3) 0.0352(13) Uani 1 1 d . . .
C1S C 0.4629(9) 0.6047(4) 0.0581(5) 0.062(3) Uani 1 1 d . . .
H1S1 H 0.4333 0.6369 0.0458 0.093 Uiso 1 1 calc R . .
H1S2 H 0.3999 0.5817 0.0383 0.093 Uiso 1 1 calc R . .
H1S3 H 0.5353 0.5988 0.0390 0.093 Uiso 1 1 calc R . .
C2S C 0.0257(9) 0.4959(4) 0.4669(5) 0.055(3) Uani 1 1 d . . .
H2S1 H 0.0730 0.4973 0.5151 0.082 Uiso 1 1 calc R . .
H2S2 H 0.0558 0.4700 0.4416 0.082 Uiso 1 1 calc R . .
H2S3 H -0.0596 0.4903 0.4678 0.082 Uiso 1 1 calc R . .
C3S C 0.5645(8) 0.6259(3) 0.3068(4) 0.045(2) Uani 1 1 d . . .
H3S1 H 0.6324 0.6145 0.2871 0.067 Uiso 1 1 calc R . .
H3S2 H 0.4965 0.6340 0.2686 0.067 Uiso 1 1 calc R . .
H3S3 H 0.5397 0.6010 0.3360 0.067 Uiso 1 1 calc R . .
C4S C 0.8112(8) 0.6132(4) 0.1559(4) 0.048(2) Uani 1 1 d . . .
H4S1 H 0.7283 0.6200 0.1609 0.073 Uiso 1 1 calc R . .
H4S2 H 0.8118 0.5841 0.1285 0.073 Uiso 1 1 calc R . .
H4S3 H 0.8414 0.6397 0.1318 0.073 Uiso 1 1 calc R . .
Cl2S Cl 0.6046(5) 0.6651(2) 0.9053(3) 0.0696(16) Uani 0.50 1 d P . .
Cl1S Cl 0.8549(6) 0.6895(2) 0.9678(4) 0.086(2) Uani 0.50 1 d P . .
C5S C 0.6995(19) 0.6813(6) 0.9867(9) 0.060(6) Uani 0.50 1 d P . .
H5SA H 0.7002 0.6560 1.0220 0.072 Uiso 0.50 1 calc PR . .
H5SB H 0.6708 0.7111 1.0047 0.072 Uiso 0.50 1 calc PR . .

loop_
_atom_site_aniso_label
_atom_site_aniso_U_11
_atom_site_aniso_U_22
_atom_site_aniso_U_33
_atom_site_aniso_U_23
_atom_site_aniso_U_13
_atom_site_aniso_U_12
Rh1 0.0183(3) 0.0187(3) 0.0175(2) -0.0006(3) 0.0001(2) 0.0006(2)
Rh2 0.0214(3) 0.0178(3) 0.0153(2) -0.0010(2) 0.0039(2) -0.0009(2)
Rh3 0.0182(3) 0.0190(3) 0.0200(3) -0.0028(2) 0.0062(2) 0.0012(2)
Rh4 0.0167(3) 0.0168(3) 0.0185(3) -0.0028(2) 0.0039(2) -0.0002(2)
Rh5 0.0171(3) 0.0174(3) 0.0197(3) 0.0024(2) 0.0056(2) -0.0011(2)
Rh6 0.0162(3) 0.0155(3) 0.0187(3) 0.0019(2) 0.0042(2) -0.0004(2)
P1 0.0246(10) 0.0196(11) 0.0205(9) -0.0025(8) 0.0025(7) -0.0040(8)
P2 0.0336(11) 0.0172(11) 0.0215(9) 0.0000(8) 0.0026(8) -0.0023(8)
P3 0.0258(10) 0.0203(11) 0.0218(9) -0.0028(8) 0.0057(8) 0.0043(8)
P4 0.0245(10) 0.0220(11) 0.0218(9) -0.0050(8) 0.0027(8) 0.0001(8)
P5 0.0245(10) 0.0196(11) 0.0200(9) 0.0030(8) 0.0069(7) -0.0016(8)
P6 0.0198(9) 0.0174(10) 0.0229(9) -0.0020(8) 0.0061(7) 0.0001(7)
O1 0.019(3) 0.022(3) 0.024(3) -0.005(2) 0.004(2) -0.001(2)
O2 0.027(3) 0.020(3) 0.019(2) -0.005(2) 0.004(2) -0.001(2)
O3 0.019(3) 0.022(3) 0.028(3) -0.004(2) 0.007(2) -0.002(2)
O4 0.022(3) 0.025(3) 0.021(3) -0.010(2) 0.005(2) -0.002(2)
O5 0.020(3) 0.028(3) 0.020(2) 0.004(2) 0.002(2) 0.003(2)
O6 0.025(3) 0.023(3) 0.023(3) 0.004(2) 0.009(2) 0.003(2)
O7 0.025(3) 0.020(3) 0.022(2) 0.008(2) 0.006(2) 0.003(2)
O8 0.019(3) 0.027(3) 0.023(3) 0.003(2) 0.003(2) 0.001(2)
O9 0.023(3) 0.026(3) 0.031(3) 0.000(2) 0.010(2) 0.002(2)
O10 0.019(3) 0.017(3) 0.041(3) -0.002(2) 0.005(2) 0.000(2)
O11 0.022(3) 0.017(3) 0.033(3) -0.001(2) 0.008(2) -0.003(2)
O12 0.022(3) 0.011(3) 0.032(3) -0.007(2) 0.007(2) -0.001(2)
O13 0.034(3) 0.031(3) 0.044(3) -0.003(3) 0.008(2) 0.002(3)
O14 0.032(3) 0.033(4) 0.041(3) 0.001(3) 0.012(2) 0.003(2)
O15 0.024(3) 0.058(4) 0.038(3) 0.001(3) 0.008(2) -0.004(3)
O16 0.023(3) 0.033(3) 0.041(3) 0.002(2) 0.014(2) 0.003(2)
O17 0.030(3) 0.031(4) 0.055(4) -0.007(3) 0.012(3) 0.000(2)
O18 0.024(3) 0.036(3) 0.026(3) 0.003(2) 0.006(2) -0.005(2)
C1 0.029(4) 0.029(5) 0.018(3) -0.002(3) 0.002(3) -0.004(3)
C2 0.030(4) 0.026(5) 0.016(3) -0.005(3) 0.006(3) -0.003(3)
C3 0.033(4) 0.030(5) 0.027(4) -0.001(3) 0.007(3) -0.010(3)
C4 0.046(5) 0.034(5) 0.028(4) -0.008(4) 0.019(4) -0.008(4)
C5 0.059(6) 0.041(6) 0.021(4) -0.016(4) 0.012(4) -0.008(4)
C6 0.043(5) 0.041(6) 0.038(5) -0.009(4) 0.014(4) -0.013(4)
C7 0.034(4) 0.032(5) 0.025(4) -0.004(3) -0.006(3) 0.000(4)
C8 0.048(6) 0.052(7) 0.034(5) 0.008(4) -0.009(4) -0.010(5)
C9 0.075(8) 0.060(8) 0.036(5) 0.013(5) -0.017(5) -0.017(6)
C10 0.053(7) 0.129(13) 0.056(7) 0.021(7) -0.036(5) -0.033(7)
C11 0.040(6) 0.092(10) 0.069(7) 0.015(7) -0.021(5) -0.033(6)
C12 0.041(6) 0.060(7) 0.046(5) 0.015(5) -0.007(4) -0.025(5)
C13 0.027(4) 0.021(4) 0.027(4) -0.002(3) 0.001(3) 0.001(3)
C14 0.025(4) 0.022(5) 0.049(5) 0.002(4) 0.007(4) -0.003(3)
C15 0.041(6) 0.025(5) 0.080(7) 0.000(5) -0.003(5) 0.007(4)
C16 0.066(7) 0.025(5) 0.049(6) 0.012(4) -0.009(5) -0.014(5)
C17 0.058(6) 0.032(6) 0.034(4) 0.004(4) -0.001(4) -0.013(4)
C18 0.041(5) 0.030(5) 0.030(4) -0.001(4) 0.010(3) -0.005(4)
C19 0.038(5) 0.012(4) 0.027(4) -0.006(3) -0.005(3) -0.004(3)
C20 0.025(4) 0.032(5) 0.027(4) -0.001(3) 0.000(3) 0.006(3)
C21 0.034(5) 0.028(5) 0.042(5) 0.006(4) 0.008(4) 0.004(4)
C22 0.033(5) 0.044(6) 0.054(6) 0.007(5) -0.007(4) 0.010(4)
C23 0.050(5) 0.034(5) 0.044(5) 0.008(4) -0.011(4) 0.018(4)
C24 0.047(5) 0.028(5) 0.029(4) 0.010(4) 0.001(4) 0.007(4)
C25 0.053(5) 0.016(4) 0.026(4) 0.006(3) 0.011(4) 0.000(4)
C26 0.058(6) 0.026(5) 0.038(5) 0.003(4) 0.013(4) -0.001(4)
C27 0.071(7) 0.037(6) 0.061(6) -0.006(5) 0.033(6) -0.002(5)
C28 0.106(10) 0.047(7) 0.042(6) 0.000(5) 0.035(6) 0.003(6)
C29 0.102(10) 0.069(9) 0.019(4) -0.002(5) 0.009(5) 0.003(7)
C30 0.066(6) 0.044(6) 0.019(4) -0.004(4) -0.001(4) -0.007(5)
C31 0.037(4) 0.011(4) 0.025(3) 0.007(3) 0.001(3) 0.003(3)
C32 0.040(5) 0.017(4) 0.032(4) 0.005(3) 0.007(3) 0.005(3)
C33 0.056(6) 0.014(4) 0.034(4) -0.002(3) 0.012(4) 0.006(4)
C34 0.048(5) 0.022(5) 0.039(5) -0.003(4) -0.005(4) 0.000(4)
C35 0.044(5) 0.017(4) 0.049(5) 0.003(4) 0.011(4) -0.007(4)
C36 0.054(5) 0.021(5) 0.034(4) -0.002(4) 0.017(4) -0.001(4)
C37 0.032(4) 0.013(4) 0.019(3) -0.001(3) 0.004(3) 0.001(3)
C38 0.024(4) 0.019(4) 0.024(4) -0.002(3) 0.000(3) -0.007(3)
C39 0.033(4) 0.026(5) 0.033(4) 0.005(4) 0.007(3) 0.000(3)
C40 0.041(5) 0.031(5) 0.036(4) 0.011(4) 0.016(4) -0.005(4)
C41 0.051(5) 0.024(5) 0.041(5) 0.010(4) 0.012(4) 0.007(4)
C42 0.031(4) 0.024(5) 0.046(5) 0.006(4) 0.011(4) 0.005(3)
C43 0.037(4) 0.033(5) 0.017(3) 0.003(3) 0.004(3) 0.016(4)
C44 0.045(5) 0.030(5) 0.035(4) -0.002(4) -0.009(4) 0.011(4)
C45 0.060(6) 0.037(6) 0.043(5) -0.015(5) -0.015(5) 0.014(5)
C46 0.068(7) 0.054(8) 0.037(5) -0.024(5) -0.008(5) 0.030(6)
C47 0.064(7) 0.048(7) 0.033(5) -0.008(4) 0.010(4) 0.025(5)
C48 0.049(5) 0.045(6) 0.032(4) -0.011(4) 0.009(4) 0.014(4)
C49 0.032(4) 0.032(5) 0.015(3) 0.007(3) 0.004(3) -0.002(3)
C50 0.047(5) 0.037(6) 0.038(5) 0.004(4) 0.003(4) 0.019(4)
C51 0.053(6) 0.087(9) 0.046(6) 0.013(6) 0.011(5) 0.037(6)
C52 0.035(5) 0.075(8) 0.045(6) 0.023(5) -0.006(4) 0.008(5)
C53 0.053(6) 0.043(6) 0.051(6) 0.002(5) -0.016(5) -0.011(5)
C54 0.039(5) 0.037(6) 0.042(5) 0.000(4) -0.006(4) 0.013(4)
C55 0.024(4) 0.030(5) 0.019(3) -0.003(3) 0.004(3) 0.003(3)
C56 0.025(4) 0.024(4) 0.016(3) 0.000(3) 0.004(3) 0.001(3)
C57 0.038(4) 0.024(4) 0.027(4) 0.004(3) 0.013(3) 0.004(3)
C58 0.052(6) 0.061(7) 0.023(4) 0.002(4) 0.024(4) 0.009(5)
C59 0.049(6) 0.058(7) 0.016(4) -0.006(4) 0.010(4) 0.000(5)
C60 0.046(5) 0.032(5) 0.027(4) -0.005(4) 0.005(4) -0.005(4)
C61 0.030(4) 0.028(5) 0.031(4) -0.009(4) -0.003(3) 0.005(4)
C62 0.051(6) 0.044(6) 0.049(5) 0.007(5) 0.009(4) 0.016(5)
C63 0.093(9) 0.061(8) 0.045(6) 0.020(5) 0.012(6) 0.043(7)
C64 0.088(9) 0.046(7) 0.053(7) -0.013(6) -0.025(6) 0.041(6)
C65 0.053(7) 0.062(8) 0.065(7) -0.027(6) -0.027(5) 0.018(6)
C66 0.037(5) 0.047(7) 0.057(6) -0.007(5) -0.004(4) 0.005(4)
C67 0.027(4) 0.033(5) 0.030(4) -0.008(4) 0.001(3) -0.004(3)
C68 0.036(5) 0.050(6) 0.044(5) -0.012(4) 0.019(4) -0.019(4)
C69 0.054(6) 0.068(8) 0.050(6) -0.007(6) 0.013(5) -0.028(6)
C70 0.086(8) 0.046(7) 0.040(6) -0.001(5) -0.001(5) -0.029(6)
C71 0.088(8) 0.034(6) 0.044(6) -0.007(5) 0.012(5) -0.011(5)
C72 0.056(5) 0.026(5) 0.027(4) -0.006(4) 0.015(4) -0.004(4)
C73 0.021(4) 0.019(4) 0.024(4) 0.003(3) 0.000(3) 0.000(3)
C74 0.025(4) 0.020(4) 0.018(3) -0.001(3) 0.002(3) 0.001(3)
C75 0.026(4) 0.029(5) 0.031(4) 0.002(3) -0.001(3) -0.002(3)
C76 0.024(4) 0.051(6) 0.035(4) 0.005(4) -0.002(3) -0.003(4)
C77 0.033(5) 0.063(7) 0.024(4) 0.018(4) -0.005(3) 0.005(4)
C78 0.040(5) 0.034(5) 0.020(4) 0.008(3) 0.004(3) -0.004(4)
C79 0.029(4) 0.031(5) 0.022(3) 0.001(3) 0.008(3) 0.001(3)
C80 0.039(5) 0.035(5) 0.037(5) -0.011(4) 0.011(4) -0.013(4)
C81 0.062(6) 0.035(6) 0.046(5) -0.011(4) 0.010(5) -0.009(5)
C82 0.047(5) 0.058(7) 0.023(4) -0.007(4) -0.001(4) 0.007(5)
C83 0.049(5) 0.046(6) 0.035(4) -0.004(4) 0.014(4) 0.005(5)
C84 0.048(5) 0.041(6) 0.029(4) -0.007(4) 0.018(4) -0.006(4)
C85 0.038(4) 0.014(4) 0.017(3) 0.007(3) 0.001(3) -0.005(3)
C86 0.033(5) 0.041(6) 0.036(4) 0.010(4) 0.003(4) -0.006(4)
C87 0.044(5) 0.052(7) 0.041(5) 0.007(5) 0.011(4) -0.020(5)
C88 0.084(8) 0.048(7) 0.046(6) 0.008(5) 0.018(6) -0.034(6)
C89 0.082(8) 0.031(6) 0.067(7) 0.007(5) 0.020(6) 0.001(5)
C90 0.053(6) 0.032(5) 0.037(5) 0.007(4) 0.022(4) -0.004(4)
C91 0.017(3) 0.019(4) 0.027(4) -0.002(3) 0.007(3) -0.002(3)
C92 0.021(4) 0.021(4) 0.021(4) 0.003(3) 0.000(3) -0.001(3)
C93 0.029(4) 0.028(5) 0.024(4) 0.002(3) 0.009(3) -0.008(3)
C94 0.028(4) 0.031(5) 0.035(4) 0.006(4) 0.005(3) -0.009(3)
C95 0.032(4) 0.028(5) 0.036(4) -0.007(4) 0.002(3) -0.008(3)
C96 0.031(4) 0.022(4) 0.026(4) -0.001(3) 0.003(3) 0.004(3)
C97 0.023(4) 0.030(5) 0.021(3) -0.006(3) 0.003(3) 0.005(3)
C98 0.021(4) 0.032(5) 0.034(4) 0.000(4) 0.007(3) 0.002(3)
C99 0.029(5) 0.052(7) 0.044(5) -0.009(5) 0.008(4) 0.006(4)
C100 0.050(6) 0.043(6) 0.036(5) -0.002(4) 0.000(4) 0.023(5)
C101 0.062(6) 0.022(5) 0.029(4) 0.004(3) 0.013(4) 0.014(4)
C102 0.036(4) 0.020(4) 0.035(4) 0.003(3) 0.009(3) 0.005(3)
C103 0.036(4) 0.009(4) 0.020(3) -0.003(3) 0.008(3) -0.002(3)
C104 0.036(5) 0.026(5) 0.033(4) -0.004(4) 0.007(3) -0.004(3)
C105 0.049(5) 0.024(5) 0.024(4) -0.001(3) 0.001(3) 0.003(4)
C106 0.053(5) 0.025(5) 0.022(4) -0.002(3) 0.014(4) -0.008(4)
C107 0.042(5) 0.044(6) 0.028(4) 0.002(4) 0.015(4) 0.009(4)
C108 0.031(4) 0.030(5) 0.029(4) -0.004(3) 0.005(3) 0.005(3)
C109 0.021(4) 0.010(4) 0.017(3) 0.004(3) 0.004(3) 0.001(3)
C110 0.022(4) 0.014(4) 0.018(3) -0.001(3) 0.000(3) 0.005(3)
C111 0.025(4) 0.013(4) 0.020(4) 0.000(3) 0.000(3) -0.001(3)
C112 0.019(4) 0.013(4) 0.029(4) -0.002(3) 0.007(3) -0.001(3)
C113 0.026(4) 0.023(4) 0.021(3) 0.002(3) 0.007(3) 0.004(3)
C114 0.021(4) 0.021(4) 0.017(3) 0.002(3) 0.002(3) 0.002(3)
C201 0.047(6) 0.038(6) 0.062(6) -0.007(5) 0.023(5) 0.008(4)
C202 0.038(5) 0.062(7) 0.045(5) -0.013(5) -0.002(4) 0.013(5)
C203 0.035(5) 0.048(7) 0.075(7) -0.005(5) 0.004(5) -0.004(4)
C205 0.055(6) 0.042(7) 0.082(7) 0.023(5) 0.042(6) 0.010(5)
C206 0.040(5) 0.061(7) 0.038(5) -0.005(4) 0.019(4) -0.013(5)
O1S 0.034(3) 0.066(5) 0.049(4) 0.010(3) 0.012(3) -0.002(3)
O2S 0.036(4) 0.052(5) 0.060(4) 0.001(3) 0.015(3) 0.001(3)
O3S 0.028(3) 0.040(4) 0.042(3) -0.013(3) 0.011(2) -0.001(3)
O4S 0.029(3) 0.037(4) 0.041(3) -0.005(3) 0.009(2) -0.002(3)
C1S 0.073(8) 0.068(8) 0.048(5) 0.019(6) 0.017(5) 0.001(6)
C2S 0.059(6) 0.052(7) 0.052(5) -0.009(5) 0.009(5) 0.014(5)
C3S 0.049(6) 0.041(6) 0.046(5) -0.011(4) 0.012(4) -0.005(4)
C4S 0.044(6) 0.049(6) 0.050(5) -0.007(5) 0.007(4) 0.002(5)
Cl2S 0.070(4) 0.073(4) 0.064(3) 0.014(3) 0.011(3) 0.014(3)
Cl1S 0.066(4) 0.040(4) 0.144(6) -0.020(4) 0.006(4) 0.001(3)
C5S 0.095(17) 0.018(10) 0.045(11) 0.014(8) -0.037(10) -0.023(10)

loop_
_atom_type_symbol
_atom_type_description
_atom_type_scat_dispersion_real
_atom_type_scat_dispersion_imag
_atom_type_scat_source
C C 0.0033 0.0016 'International Tables Vol C Tables 4.2.6.8 and 6.1.1.4'
H H 0.0000 0.0000 'International Tables Vol C Tables 4.2.6.8 and 6.1.1.4'
O O 0.0106 0.0060 'International Tables Vol C Tables 4.2.6.8 and 6.1.1.4'
P P 0.1023 0.0942 'International Tables Vol C Tables 4.2.6.8 and 6.1.1.4'
Cl Cl 0.1484 0.1585 'International Tables Vol C Tables 4.2.6.8 and 6.1.1.4'
Rh Rh -1.1178 0.9187 'International Tables Vol C Tables 4.2.6.8 and 6.1.1.4'

loop_
_geom_angle_atom_site_label_1
_geom_angle_atom_site_label_2
_geom_angle_atom_site_label_3
_geom_angle
_geom_angle_site_symmetry_1
_geom_angle_site_symmetry_3
_geom_angle_publ_flag
C20 Rh1 O1 97.6(3) . . ?
C20 Rh1 O5 175.6(3) . . ?
O1 Rh1 O5 78.1(2) . . ?
C20 Rh1 P1 88.4(2) . . ?
O1 Rh1 P1 173.40(14) . . ?
O5 Rh1 P1 95.86(15) . . ?
C20 Rh1 O13 97.1(3) . . ?
O1 Rh1 O13 79.99(18) . . ?
O5 Rh1 O13 81.29(18) . . ?
P1 Rh1 O13 101.93(15) . . ?
C20 Rh1 Rh2 97.0(2) . . ?
O1 Rh1 Rh2 87.90(12) . . ?
O5 Rh1 Rh2 83.86(12) . . ?
P1 Rh1 Rh2 88.77(6) . . ?
O13 Rh1 Rh2 162.47(12) . . ?
C2 Rh2 O6 92.8(3) . . ?
C2 Rh2 O2 173.0(3) . . ?
O6 Rh2 O2 80.29(19) . . ?
C2 Rh2 P2 88.9(2) . . ?
O6 Rh2 P2 176.15(13) . . ?
O2 Rh2 P2 98.02(15) . . ?
C2 Rh2 O14 98.4(2) . . ?
O6 Rh2 O14 84.38(18) . . ?
O2 Rh2 O14 80.34(18) . . ?
P2 Rh2 O14 98.79(14) . . ?
C2 Rh2 Rh1 96.8(2) . . ?
O6 Rh2 Rh1 87.39(12) . . ?
O2 Rh2 Rh1 83.67(13) . . ?
P2 Rh2 Rh1 88.99(6) . . ?
O14 Rh2 Rh1 163.03(12) . . ?
C56 Rh3 O9 93.0(2) . . ?
C56 Rh3 O3 176.4(2) . . ?
O9 Rh3 O3 83.38(19) . . ?
C56 Rh3 P3 90.1(2) . . ?
O9 Rh3 P3 176.04(13) . . ?
O3 Rh3 P3 93.50(15) . . ?
C56 Rh3 O15 92.5(2) . . ?
O9 Rh3 O15 84.6(2) . . ?
O3 Rh3 O15 87.61(19) . . ?
P3 Rh3 O15 97.78(17) . . ?
C56 Rh3 Rh4 94.53(19) . . ?
O9 Rh3 Rh4 86.41(12) . . ?
O3 Rh3 Rh4 84.78(12) . . ?
P3 Rh3 Rh4 90.89(5) . . ?
O15 Rh3 Rh4 168.80(16) . . ?
C38 Rh4 O4 87.0(2) . . ?
C38 Rh4 O10 172.2(2) . . ?
O4 Rh4 O10 85.3(2) . . ?
C38 Rh4 P4 91.2(2) . . ?
O4 Rh4 P4 177.62(15) . . ?
O10 Rh4 P4 96.48(15) . . ?
C38 Rh4 O16 97.0(2) . . ?
O4 Rh4 O16 81.04(18) . . ?
O10 Rh4 O16 80.63(18) . . ?
P4 Rh4 O16 100.74(15) . . ?
C38 Rh4 Rh3 95.1(2) . . ?
O4 Rh4 Rh3 87.72(13) . . ?
O10 Rh4 Rh3 85.87(12) . . ?
P4 Rh4 Rh3 90.88(6) . . ?
O16 Rh4 Rh3 163.05(14) . . ?
C92 Rh5 O7 88.0(2) . . ?
C92 Rh5 P5 89.8(2) . . ?
O7 Rh5 P5 175.75(14) . . ?
C92 Rh5 O11 171.3(2) . . ?
O7 Rh5 O11 83.51(19) . . ?
P5 Rh5 O11 98.84(14) . . ?
C92 Rh5 O17 93.0(2) . . ?
O7 Rh5 O17 78.99(19) . . ?
P5 Rh5 O17 104.74(15) . . ?
O11 Rh5 O17 83.50(18) . . ?
C92 Rh5 Rh6 95.7(2) . . ?
O7 Rh5 Rh6 86.84(13) . . ?
P5 Rh5 Rh6 89.80(6) . . ?
O11 Rh5 Rh6 85.76(12) . . ?
O17 Rh5 Rh6 163.07(14) . . ?
C74 Rh6 O12 92.6(2) . . ?
C74 Rh6 O8 176.8(3) . . ?
O12 Rh6 O8 84.40(19) . . ?
C74 Rh6 P6 90.3(2) . . ?
O12 Rh6 P6 175.87(14) . . ?
O8 Rh6 P6 92.74(15) . . ?
C74 Rh6 O18 95.2(2) . . ?
O12 Rh6 O18 82.42(18) . . ?
O8 Rh6 O18 83.46(18) . . ?
P6 Rh6 O18 100.25(14) . . ?
C74 Rh6 Rh5 95.6(2) . . ?
O12 Rh6 Rh5 86.46(12) . . ?
O8 Rh6 Rh5 85.14(13) . . ?
P6 Rh6 Rh5 90.33(5) . . ?
O18 Rh6 Rh5 164.77(14) . . ?
C1 P1 C13 105.7(3) . . ?
C1 P1 C7 103.8(3) . . ?
C13 P1 C7 104.6(4) . . ?
C1 P1 Rh1 112.8(3) . . ?
C13 P1 Rh1 108.3(2) . . ?
C7 P1 Rh1 120.5(3) . . ?
C19 P2 C31 103.0(3) . . ?
C19 P2 C25 108.0(4) . . ?
C31 P2 C25 103.1(3) . . ?
C19 P2 Rh2 112.4(3) . . ?
C31 P2 Rh2 113.1(2) . . ?
C25 P2 Rh2 116.1(3) . . ?
C37 P3 C43 107.3(4) . . ?
C37 P3 C49 103.2(3) . . ?
C43 P3 C49 100.1(3) . . ?
C37 P3 Rh3 110.2(2) . . ?
C43 P3 Rh3 117.1(3) . . ?
C49 P3 Rh3 117.6(3) . . ?
C67 P4 C55 108.4(4) . . ?
C67 P4 C61 102.7(4) . . ?
C55 P4 C61 100.4(3) . . ?
C67 P4 Rh4 115.6(3) . . ?
C55 P4 Rh4 111.6(3) . . ?
C61 P4 Rh4 116.7(3) . . ?
C73 P5 C85 106.8(3) . . ?
C73 P5 C79 100.2(3) . . ?
C85 P5 C79 104.6(3) . . ?
C73 P5 Rh5 112.2(2) . . ?
C85 P5 Rh5 115.3(2) . . ?
C79 P5 Rh5 116.3(3) . . ?
C91 P6 C97 106.3(3) . . ?
C91 P6 C103 103.2(3) . . ?
C97 P6 C103 104.2(3) . . ?
C91 P6 Rh6 111.7(2) . . ?
C97 P6 Rh6 117.0(2) . . ?
C103 P6 Rh6 113.1(2) . . ?
C109 O1 Rh1 114.8(4) . . ?
C109 O2 Rh2 120.4(4) . . ?
C110 O3 Rh3 120.3(4) . . ?
C110 O4 Rh4 120.1(4) . . ?
C111 O5 Rh1 119.6(4) . . ?
C111 O6 Rh2 116.2(4) . . ?
C112 O7 Rh5 119.3(4) . . ?
C112 O8 Rh6 120.0(4) . . ?
C113 O9 Rh3 120.0(5) . . ?
C113 O10 Rh4 119.6(5) . . ?
C114 O11 Rh5 116.6(4) . . ?
C114 O12 Rh6 118.3(4) . . ?
C201 O13 Rh1 120.0(5) . . ?
C202 O14 Rh2 120.0(5) . . ?
C203 O15 Rh3 127.3(5) . . ?
C205 O17 Rh5 121.0(5) . . ?
C206 O18 Rh6 119.2(4) . . ?
C6 C1 C2 122.6(7) . . ?
C6 C1 P1 120.9(6) . . ?
C2 C1 P1 116.4(5) . . ?
C1 C2 C3 114.4(6) . . ?
C1 C2 Rh2 123.4(5) . . ?
C3 C2 Rh2 121.9(5) . . ?
C4 C3 C2 123.2(7) . . ?
C3 C4 C5 120.0(7) . . ?
C6 C5 C4 118.9(7) . . ?
C5 C6 C1 120.8(8) . . ?
C12 C7 C8 118.3(8) . . ?
C12 C7 P1 122.8(6) . . ?
C8 C7 P1 118.8(6) . . ?
C7 C8 C9 121.1(9) . . ?
C10 C9 C8 119.2(9) . . ?
C11 C10 C9 119.6(9) . . ?
C10 C11 C12 122.4(10) . . ?
C7 C12 C11 119.3(9) . . ?
C18 C13 C14 118.7(7) . . ?
C18 C13 P1 119.2(6) . . ?
C14 C13 P1 122.0(6) . . ?
C15 C14 C13 118.5(8) . . ?
C16 C15 C14 122.5(9) . . ?
C15 C16 C17 119.2(9) . . ?
C18 C17 C16 118.9(9) . . ?
C17 C18 C13 122.1(8) . . ?
C24 C19 C20 120.6(7) . . ?
C24 C19 P2 122.5(6) . . ?
C20 C19 P2 116.8(6) . . ?
C21 C20 C19 115.6(7) . . ?
C21 C20 Rh1 121.0(6) . . ?
C19 C20 Rh1 123.1(6) . . ?
C22 C21 C20 123.3(8) . . ?
C21 C22 C23 119.1(8) . . ?
C24 C23 C22 120.4(8) . . ?
C23 C24 C19 120.9(8) . . ?
C30 C25 C26 117.9(8) . . ?
C30 C25 P2 123.7(7) . . ?
C26 C25 P2 118.3(6) . . ?
C27 C26 C25 122.6(9) . . ?
C26 C27 C28 117.6(10) . . ?
C29 C28 C27 120.6(9) . . ?
C28 C29 C30 120.7(9) . . ?
C25 C30 C29 120.4(9) . . ?
C36 C31 C32 117.5(7) . . ?
C36 C31 P2 124.8(6) . . ?
C32 C31 P2 117.8(6) . . ?
C33 C32 C31 121.1(7) . . ?
C32 C33 C34 119.8(8) . . ?
C33 C34 C35 120.7(8) . . ?
C34 C35 C36 119.6(8) . . ?
C35 C36 C31 121.2(7) . . ?
C42 C37 C38 120.3(7) . . ?
C42 C37 P3 120.7(6) . . ?
C38 C37 P3 119.0(5) . . ?
C37 C38 C39 116.7(7) . . ?
C37 C38 Rh4 123.9(5) . . ?
C39 C38 Rh4 119.2(6) . . ?
C40 C39 C38 122.4(7) . . ?
C39 C40 C41 119.9(7) . . ?
C42 C41 C40 119.8(8) . . ?
C41 C42 C37 120.9(7) . . ?
C44 C43 C48 118.5(7) . . ?
C44 C43 P3 122.3(6) . . ?
C48 C43 P3 119.2(7) . . ?
C43 C44 C45 119.2(9) . . ?
C44 C45 C46 120.8(10) . . ?
C47 C46 C45 120.9(8) . . ?
C46 C47 C48 117.9(9) . . ?
C47 C48 C43 122.7(10) . . ?
C54 C49 C50 117.4(7) . . ?
C54 C49 P3 120.5(6) . . ?
C50 C49 P3 121.9(6) . . ?
C51 C50 C49 120.6(9) . . ?
C52 C51 C50 121.6(9) . . ?
C51 C52 C53 119.3(9) . . ?
C52 C53 C54 118.5(9) . . ?
C49 C54 C53 122.6(8) . . ?
C56 C55 C60 121.5(6) . . ?
C56 C55 P4 117.9(5) . . ?
C60 C55 P4 120.1(6) . . ?
C55 C56 C57 116.5(6) . . ?
C55 C56 Rh3 124.5(5) . . ?
C57 C56 Rh3 118.9(5) . . ?
C58 C57 C56 121.1(8) . . ?
C59 C58 C57 122.2(7) . . ?
C58 C59 C60 117.7(7) . . ?
C59 C60 C55 120.7(8) . . ?
C66 C61 C62 117.4(8) . . ?
C66 C61 P4 126.1(7) . . ?
C62 C61 P4 116.5(6) . . ?
C61 C62 C63 119.7(10) . . ?
C64 C63 C62 120.3(11) . . ?
C65 C64 C63 119.7(10) . . ?
C64 C65 C66 121.5(11) . . ?
C61 C66 C65 121.5(10) . . ?
C72 C67 C68 118.3(8) . . ?
C72 C67 P4 122.5(6) . . ?
C68 C67 P4 118.8(6) . . ?
C69 C68 C67 120.8(9) . . ?
C70 C69 C68 118.9(9) . . ?
C69 C70 C71 122.3(10) . . ?
C72 C71 C70 119.6(9) . . ?
C71 C72 C67 120.1(8) . . ?
C74 C73 C78 121.4(7) . . ?
C74 C73 P5 117.2(5) . . ?
C78 C73 P5 120.8(5) . . ?
C73 C74 C75 116.9(6) . . ?
C73 C74 Rh6 124.2(5) . . ?
C75 C74 Rh6 118.9(5) . . ?
C76 C75 C74 121.3(7) . . ?
C77 C76 C75 121.0(7) . . ?
C76 C77 C78 118.4(7) . . ?
C77 C78 C73 120.8(7) . . ?
C80 C79 C84 118.0(7) . . ?
C80 C79 P5 116.6(5) . . ?
C84 C79 P5 125.4(6) . . ?
C81 C80 C79 120.7(8) . . ?
C80 C81 C82 119.8(9) . . ?
C83 C82 C81 120.3(8) . . ?
C82 C83 C84 119.7(8) . . ?
C83 C84 C79 121.4(8) . . ?
C90 C85 C86 118.8(7) . . ?
C90 C85 P5 121.8(6) . . ?
C86 C85 P5 119.0(6) . . ?
C87 C86 C85 120.5(8) . . ?
C88 C87 C86 119.5(9) . . ?
C87 C88 C89 120.0(9) . . ?
C90 C89 C88 121.2(10) . . ?
C89 C90 C85 120.0(9) . . ?
C96 C91 C92 121.9(6) . . ?
C96 C91 P6 120.5(5) . . ?
C92 C91 P6 117.6(5) . . ?
C91 C92 C93 115.6(7) . . ?
C91 C92 Rh5 123.9(5) . . ?
C93 C92 Rh5 120.2(5) . . ?
C94 C93 C92 121.4(7) . . ?
C95 C94 C93 121.8(7) . . ?
C94 C95 C96 119.6(7) . . ?
C95 C96 C91 119.6(7) . . ?
C102 C97 C98 119.0(7) . . ?
C102 C97 P6 121.8(6) . . ?
C98 C97 P6 119.2(6) . . ?
C99 C98 C97 121.2(8) . . ?
C100 C99 C98 119.7(8) . . ?
C99 C100 C101 119.3(8) . . ?
C100 C101 C102 121.2(8) . . ?
C97 C102 C101 119.6(8) . . ?
C104 C103 C108 118.5(6) . . ?
C104 C103 P6 117.8(5) . . ?
C108 C103 P6 123.5(6) . . ?
C105 C104 C103 121.3(7) . . ?
C106 C105 C104 119.4(8) . . ?
C107 C106 C105 120.3(7) . . ?
C106 C107 C108 120.3(7) . . ?
C103 C108 C107 120.1(7) . . ?
O1 C109 O2 127.7(6) . . ?
O1 C109 C110 118.2(5) . . ?
O2 C109 C110 114.1(6) . . ?
O4 C110 O3 127.1(6) . . ?
O4 C110 C109 115.6(5) . . ?
O3 C110 C109 117.3(6) . . ?
O6 C111 O5 127.7(6) . . ?
O6 C111 C112 117.6(6) . . ?
O5 C111 C112 114.7(6) . . ?
O8 C112 O7 127.6(7) . . ?
O8 C112 C111 116.9(6) . . ?
O7 C112 C111 115.5(6) . . ?
O10 C113 O9 125.5(7) . . ?
O10 C113 C114 115.2(6) . . ?
O9 C113 C114 119.2(6) . . ?
O12 C114 O11 128.8(7) . . ?
O12 C114 C113 115.2(6) . . ?
O11 C114 C113 116.1(6) . . ?
Cl2S C5S Cl1S 105.8(11) . . ?

loop_
_geom_bond_atom_site_label_1
_geom_bond_atom_site_label_2
_geom_bond_distance
_geom_bond_site_symmetry_2
_geom_bond_publ_flag
Rh1 C20 1.975(8) . ?
Rh1 O1 2.159(5) . ?
Rh1 O5 2.182(5) . ?
Rh1 P1 2.195(2) . ?
Rh1 O13 2.402(5) . ?
Rh1 Rh2 2.5320(19) . ?
Rh2 C2 1.988(7) . ?
Rh2 O6 2.142(5) . ?
Rh2 O2 2.170(5) . ?
Rh2 P2 2.217(2) . ?
Rh2 O14 2.364(5) . ?
Rh3 C56 2.028(7) . ?
Rh3 O9 2.157(5) . ?
Rh3 O3 2.182(5) . ?
Rh3 P3 2.208(3) . ?
Rh3 O15 2.313(5) . ?
Rh3 Rh4 2.5439(18) . ?
Rh4 C38 1.990(7) . ?
Rh4 O4 2.122(5) . ?
Rh4 O10 2.181(5) . ?
Rh4 P4 2.205(2) . ?
Rh4 O16 2.371(5) . ?
Rh5 C92 1.982(8) . ?
Rh5 O7 2.144(5) . ?
Rh5 P5 2.207(2) . ?
Rh5 O11 2.219(5) . ?
Rh5 O17 2.351(5) . ?
Rh5 Rh6 2.5415(19) . ?
Rh6 C74 2.007(7) . ?
Rh6 O12 2.150(5) . ?
Rh6 O8 2.178(5) . ?
Rh6 P6 2.204(2) . ?
Rh6 O18 2.346(5) . ?
P1 C1 1.824(7) . ?
P1 C13 1.826(8) . ?
P1 C7 1.845(8) . ?
P2 C19 1.808(8) . ?
P2 C31 1.833(8) . ?
P2 C25 1.846(8) . ?
P3 C37 1.801(7) . ?
P3 C43 1.823(8) . ?
P3 C49 1.854(7) . ?
P4 C67 1.811(8) . ?
P4 C55 1.813(7) . ?
P4 C61 1.839(8) . ?
P5 C73 1.807(7) . ?
P5 C85 1.836(7) . ?
P5 C79 1.864(7) . ?
P6 C91 1.801(7) . ?
P6 C97 1.848(8) . ?
P6 C103 1.853(7) . ?
O1 C109 1.246(8) . ?
O2 C109 1.269(8) . ?
O3 C110 1.266(8) . ?
O4 C110 1.261(8) . ?
O5 C111 1.264(8) . ?
O6 C111 1.259(8) . ?
O7 C112 1.265(8) . ?
O8 C112 1.250(8) . ?
O9 C113 1.274(8) . ?
O10 C113 1.259(8) . ?
O11 C114 1.268(8) . ?
O12 C114 1.247(8) . ?
O13 C201 1.435(10) . ?
O14 C202 1.433(10) . ?
O15 C203 1.415(10) . ?
O17 C205 1.452(10) . ?
O18 C206 1.433(9) . ?
C1 C6 1.394(11) . ?
C1 C2 1.410(10) . ?
C2 C3 1.427(10) . ?
C3 C4 1.389(11) . ?
C4 C5 1.389(11) . ?
C5 C6 1.388(10) . ?
C7 C12 1.388(11) . ?
C7 C8 1.388(11) . ?
C8 C9 1.399(12) . ?
C9 C10 1.391(14) . ?
C10 C11 1.333(14) . ?
C11 C12 1.400(12) . ?
C13 C18 1.396(9) . ?
C13 C14 1.400(11) . ?
C14 C15 1.371(12) . ?
C15 C16 1.366(13) . ?
C16 C17 1.403(13) . ?
C17 C18 1.353(11) . ?
C19 C24 1.402(10) . ?
C19 C20 1.442(11) . ?
C20 C21 1.424(10) . ?
C21 C22 1.386(11) . ?
C22 C23 1.400(12) . ?
C23 C24 1.383(11) . ?
C25 C30 1.375(11) . ?
C25 C26 1.394(12) . ?
C26 C27 1.394(12) . ?
C27 C28 1.396(15) . ?
C28 C29 1.364(14) . ?
C29 C30 1.400(12) . ?
C31 C36 1.385(10) . ?
C31 C32 1.403(10) . ?
C32 C33 1.359(11) . ?
C33 C34 1.367(11) . ?
C34 C35 1.371(11) . ?
C35 C36 1.372(11) . ?
C37 C42 1.398(10) . ?
C37 C38 1.406(10) . ?
C38 C39 1.416(10) . ?
C39 C40 1.363(11) . ?
C40 C41 1.386(11) . ?
C41 C42 1.372(10) . ?
C43 C44 1.385(11) . ?
C43 C48 1.394(11) . ?
C44 C45 1.386(12) . ?
C45 C46 1.394(14) . ?
C46 C47 1.361(14) . ?
C47 C48 1.383(11) . ?
C49 C54 1.368(11) . ?
C49 C50 1.396(11) . ?
C50 C51 1.383(12) . ?
C51 C52 1.368(14) . ?
C52 C53 1.390(14) . ?
C53 C54 1.411(11) . ?
C55 C56 1.387(10) . ?
C55 C60 1.423(10) . ?
C56 C57 1.432(9) . ?
C57 C58 1.382(11) . ?
C58 C59 1.381(12) . ?
C59 C60 1.396(11) . ?
C61 C66 1.385(11) . ?
C61 C62 1.402(13) . ?
C62 C63 1.419(12) . ?
C63 C64 1.386(16) . ?
C64 C65 1.328(16) . ?
C65 C66 1.395(13) . ?
C67 C72 1.407(11) . ?
C67 C68 1.418(10) . ?
C68 C69 1.386(13) . ?
C69 C70 1.363(15) . ?
C70 C71 1.385(14) . ?
C71 C72 1.382(12) . ?
C73 C74 1.392(9) . ?
C73 C78 1.418(10) . ?
C74 C75 1.420(10) . ?
C75 C76 1.401(10) . ?
C76 C77 1.390(11) . ?
C77 C78 1.391(11) . ?
C79 C80 1.379(11) . ?
C79 C84 1.404(10) . ?
C80 C81 1.373(11) . ?
C81 C82 1.406(12) . ?
C82 C83 1.350(13) . ?
C83 C84 1.376(11) . ?
C85 C90 1.373(11) . ?
C85 C86 1.412(10) . ?
C86 C87 1.384(12) . ?
C87 C88 1.354(14) . ?
C88 C89 1.395(14) . ?
C89 C90 1.356(12) . ?
C91 C96 1.396(10) . ?
C91 C92 1.421(9) . ?
C92 C93 1.429(10) . ?
C93 C94 1.371(11) . ?
C94 C95 1.369(11) . ?
C95 C96 1.391(10) . ?
C97 C102 1.364(11) . ?
C97 C98 1.400(10) . ?
C98 C99 1.374(11) . ?
C99 C100 1.370(13) . ?
C100 C101 1.383(12) . ?
C101 C102 1.390(10) . ?
C103 C104 1.392(10) . ?
C103 C108 1.397(10) . ?
C104 C105 1.392(10) . ?
C105 C106 1.385(11) . ?
C106 C107 1.377(11) . ?
C107 C108 1.401(10) . ?
C109 C110 1.562(9) . ?
C111 C112 1.545(9) . ?
C113 C114 1.536(10) . ?
O1S C1S 1.392(10) . ?
O2S C2S 1.433(12) . ?
O3S C3S 1.422(10) . ?
O4S C4S 1.455(9) . ?
Cl2S C5S 1.762(17) . ?
Cl1S C5S 1.86(2) . ?
